data_4118566
loop_
_publ_author_name
'Zebing Zeng'
'Young Mo Sung'
'Nina Bao'
'Davin Tan'
'Richmond Lee'
'Jos\'e L. Zafra'
'Byung Sun Lee'
'Masatoshi Ishida'
'Jun Ding'
'Juan T. L\'opez Navarrete'
'Yuan Li'
'Wangdong Zeng'
'Dongho Kim'
'Kuo-Wei Huang'
'Richard D. Webster'
'Juan Casado'
'Jishan Wu'

_publ_section_title
;
 Stable Tetrabenzo-Chichibabin's Hydrocarbons: Tunable Ground State and
 Unusual Transition between Their Closed-Shell and Open-Shell Resonance
 Forms
;
_journal_name_full 'Journal of the American Chemical Society'
_journal_page_first 14513
_journal_page_last 14525
_journal_paper_doi 10.1021/ja3050579
_journal_volume 134
_journal_year 2012
_chemical_formula_sum 'C36.5 H37 Cl3'
_chemical_formula_weight 582.01
_chemical_name_systematic
; 
 ? 
;
_space_group_IT_number 2
_symmetry_cell_setting triclinic
_symmetry_space_group_name_Hall '-P 1'
_symmetry_space_group_name_H-M 'P -1'
_atom_sites_solution_hydrogens geom
_atom_sites_solution_primary direct
_atom_sites_solution_secondary difmap
_audit_creation_method SHELXL-97
_cell_angle_alpha 99.153(4)
_cell_angle_beta 103.775(4)
_cell_angle_gamma 105.180(3)
_cell_formula_units_Z 4
_cell_length_a 11.7349(19)
_cell_length_b 15.925(3)
_cell_length_c 19.034(3)
_cell_measurement_reflns_used 3888
_cell_measurement_temperature 223(2)
_cell_measurement_theta_max 19.66
_cell_measurement_theta_min 2.35
_cell_volume 3239.8(10)
_computing_cell_refinement 'Bruker SMART'
_computing_data_collection 'Bruker SMART'
_computing_data_reduction 'Bruker SAINT'
_computing_molecular_graphics 'Bruker SHELXTL'
_computing_publication_material 'Bruker SHELXTL'
_computing_structure_refinement 'SHELXL-97 (Sheldrick, 1997)'
_computing_structure_solution 'SHELXS-97 (Sheldrick, 1990)'
_diffrn_ambient_temperature 223(2)
_diffrn_measured_fraction_theta_full 0.999
_diffrn_measured_fraction_theta_max 0.999
_diffrn_measurement_device_type 'CCD area detector'
_diffrn_measurement_method 'phi and omega scans'
_diffrn_radiation_monochromator graphite
_diffrn_radiation_source 'fine-focus sealed tube'
_diffrn_radiation_type MoK\a
_diffrn_radiation_wavelength 0.71073
_diffrn_reflns_av_R_equivalents 0.0842
_diffrn_reflns_av_sigmaI/netI 0.0904
_diffrn_reflns_limit_h_max 13
_diffrn_reflns_limit_h_min -13
_diffrn_reflns_limit_k_max 18
_diffrn_reflns_limit_k_min -18
_diffrn_reflns_limit_l_max 22
_diffrn_reflns_limit_l_min -22
_diffrn_reflns_number 34634
_diffrn_reflns_theta_full 25.00
_diffrn_reflns_theta_max 25.00
_diffrn_reflns_theta_min 1.36
_exptl_absorpt_coefficient_mu 0.306
_exptl_absorpt_correction_T_max 0.8621
_exptl_absorpt_correction_T_min 0.7025
_exptl_absorpt_correction_type multi-scan
_exptl_absorpt_process_details 'Sadabs, (Sheldrick 2001)'
_exptl_crystal_colour Yellow
_exptl_crystal_density_diffrn 1.193
_exptl_crystal_density_meas ?
_exptl_crystal_description Block
_exptl_crystal_F_000 1228
_exptl_crystal_size_max 0.70
_exptl_crystal_size_mid 0.26
_exptl_crystal_size_min 0.10
_refine_diff_density_max 0.586
_refine_diff_density_min -0.937
_refine_diff_density_rms 0.094
_refine_ls_extinction_method none
_refine_ls_goodness_of_fit_ref 1.074
_refine_ls_hydrogen_treatment constr
_refine_ls_matrix_type full
_refine_ls_number_parameters 740
_refine_ls_number_reflns 11405
_refine_ls_number_restraints 90
_refine_ls_restrained_S_all 1.086
_refine_ls_R_factor_all 0.1688
_refine_ls_R_factor_gt 0.1258
_refine_ls_shift/su_max 0.005
_refine_ls_shift/su_mean 0.000
_refine_ls_structure_factor_coef Fsqd
_refine_ls_weighting_details 'calc w=1/[\s^2^(Fo^2^)+(0.1897P)^2^+2.8893P] where P=(Fo^2^+2Fc^2^)/3'
_refine_ls_weighting_scheme calc
_refine_ls_wR_factor_gt 0.3284
_refine_ls_wR_factor_ref 0.3605
_reflns_number_gt 7216
_reflns_number_total 11405
_reflns_threshold_expression >2sigma(I)
_cod_data_source_file ja3050579_si_002.cif
_cod_data_source_block b451n
_cod_depositor_comments
;
The following automatic conversions were performed:

'_exptl_crystal_density_meas' value 'Not Measured' was changed to '?'
- the value is perceived as not measured.

Automatic conversion script
Id: cif_fix_values 3008 2015-01-20 13:52:24Z robertas 
;
_cod_original_cell_volume 3239.8(9)
_cod_original_formula_sum 'C36.50 H37 Cl3'
_cod_database_code 4118566

loop_
_symmetry_equiv_pos_as_xyz
'x, y, z'
'-x, -y, -z'

loop_
_atom_site_label
_atom_site_type_symbol
_atom_site_fract_x
_atom_site_fract_y
_atom_site_fract_z
_atom_site_U_iso_or_equiv
_atom_site_adp_type
_atom_site_occupancy
_atom_site_symmetry_multiplicity
_atom_site_calc_flag
_atom_site_refinement_flags
_atom_site_disorder_assembly
_atom_site_disorder_group
C58X C 0.1640(9) 1.0737(12) 0.0083(8) 0.093(5) Uiso 0.411(11) 1 d PD A 2
H58A H 0.1275 1.0375 -0.0423 0.139 Uiso 0.411(11) 1 calc PR A 2
H58B H 0.1693 1.1356 0.0086 0.139 Uiso 0.411(11) 1 calc PR A 2
H58C H 0.1130 1.0521 0.0390 0.139 Uiso 0.411(11) 1 calc PR A 2
C59X C 0.3592(13) 1.1447(12) 0.1079(7) 0.115(7) Uiso 0.411(11) 1 d PD A 2
H59A H 0.3662 1.2016 0.0944 0.172 Uiso 0.411(11) 1 calc PR A 2
H59B H 0.4411 1.1408 0.1286 0.172 Uiso 0.411(11) 1 calc PR A 2
H59C H 0.3145 1.1401 0.1447 0.172 Uiso 0.411(11) 1 calc PR A 2
C60X C 0.3609(12) 1.0824(12) -0.0179(8) 0.101(6) Uiso 0.411(11) 1 d PD A 2
H60A H 0.3205 1.0352 -0.0630 0.151 Uiso 0.411(11) 1 calc PR A 2
H60B H 0.4443 1.0816 0.0030 0.151 Uiso 0.411(11) 1 calc PR A 2
H60C H 0.3637 1.1399 -0.0295 0.151 Uiso 0.411(11) 1 calc PR A 2
C58 C 0.1962(10) 1.1015(8) 0.0677(8) 0.126(5) Uani 0.589(11) 1 d PDU A 1
H58D H 0.1885 1.1541 0.0499 0.188 Uiso 0.589(11) 1 calc PR A 1
H58E H 0.2241 1.1169 0.1217 0.188 Uiso 0.589(11) 1 calc PR A 1
H58F H 0.1166 1.0551 0.0504 0.188 Uiso 0.589(11) 1 calc PR A 1
C59 C 0.4097(10) 1.1394(7) 0.0617(8) 0.135(6) Uani 0.589(11) 1 d PDU A 1
H59D H 0.3974 1.1941 0.0501 0.203 Uiso 0.589(11) 1 calc PR A 1
H59E H 0.4641 1.1212 0.0356 0.203 Uiso 0.589(11) 1 calc PR A 1
H59F H 0.4465 1.1497 0.1149 0.203 Uiso 0.589(11) 1 calc PR A 1
C60 C 0.2397(14) 1.0416(9) -0.0461(6) 0.154(7) Uani 0.589(11) 1 d PDU A 1
H60D H 0.2665 1.0936 -0.0657 0.231 Uiso 0.589(11) 1 calc PR A 1
H60E H 0.1501 1.0197 -0.0609 0.231 Uiso 0.589(11) 1 calc PR A 1
H60F H 0.2709 0.9950 -0.0655 0.231 Uiso 0.589(11) 1 calc PR A 1
C1S C 0.9597(10) 0.7329(7) 0.7790(5) 0.200(6) Uani 1 1 d D . .
H1S1 H 0.9230 0.6698 0.7782 0.240 Uiso 1 1 calc R . .
H1S2 H 1.0169 0.7365 0.7487 0.240 Uiso 1 1 calc R . .
C2S C 0.7469(10) 0.0358(6) 0.7337(8) 0.258(8) Uani 1 1 d D . .
H2S1 H 0.7178 0.0643 0.7724 0.310 Uiso 1 1 calc R . .
H2S2 H 0.7388 0.0669 0.6932 0.310 Uiso 1 1 calc R . .
C3S C 0.9685(9) 0.1334(11) 0.5489(13) 0.43(2) Uani 1 1 d D . .
H3S1 H 0.9699 0.1952 0.5657 0.519 Uiso 1 1 calc R . .
H3S2 H 0.9629 0.1219 0.4958 0.519 Uiso 1 1 calc R . .
Cl1 Cl 1.0371(4) 0.7933(3) 0.8689(3) 0.2160(17) Uani 1 1 d D . .
Cl2 Cl 0.8439(4) 0.7783(5) 0.7432(3) 0.292(3) Uani 1 1 d D . .
Cl3 Cl 0.6609(5) -0.0755(4) 0.7009(3) 0.252(2) Uani 1 1 d D . .
Cl4 Cl 0.9023(7) 0.0418(6) 0.7706(5) 0.401(6) Uani 1 1 d D . .
Cl5 Cl 1.0988(5) 0.1148(4) 0.6005(5) 0.333(4) Uani 1 1 d D . .
Cl6 Cl 0.8470(7) 0.0591(10) 0.5646(6) 0.471(8) Uani 1 1 d D . .
C1 C 0.1478(4) 0.3925(3) 0.5454(2) 0.0444(10) Uani 1 1 d . . .
C2 C 0.2258(4) 0.4626(3) 0.5323(2) 0.0411(10) Uani 1 1 d . . .
C3 C 0.3291(4) 0.5329(3) 0.5904(2) 0.0402(10) Uani 1 1 d . . .
C4 C 0.3159(5) 0.5767(3) 0.6569(2) 0.0568(12) Uani 1 1 d . . .
H4 H 0.2399 0.5590 0.6672 0.068 Uiso 1 1 calc R . .
C5 C 0.4123(5) 0.6448(4) 0.7066(3) 0.0640(14) Uani 1 1 d . . .
H5 H 0.4023 0.6728 0.7511 0.077 Uiso 1 1 calc R . .
C6 C 0.5230(5) 0.6722(3) 0.6919(2) 0.0600(13) Uani 1 1 d . . .
H6 H 0.5886 0.7191 0.7264 0.072 Uiso 1 1 calc R . .
C7 C 0.5390(4) 0.6314(3) 0.6267(2) 0.0464(11) Uani 1 1 d . . .
H7 H 0.6147 0.6515 0.6164 0.056 Uiso 1 1 calc R . .
C8 C 0.4426(4) 0.5602(3) 0.5760(2) 0.0364(9) Uani 1 1 d . . .
C9 C 0.4519(3) 0.5142(2) 0.50437(19) 0.0336(8) Uani 1 1 d . . .
C10 C 0.3392(4) 0.5010(3) 0.4417(2) 0.0377(9) Uani 1 1 d . . .
C11 C 0.3447(4) 0.5206(3) 0.3734(2) 0.0458(10) Uani 1 1 d . . .
H11 H 0.4212 0.5378 0.3636 0.055 Uiso 1 1 calc R . .
C12 C 0.2383(5) 0.5147(3) 0.3203(2) 0.0561(12) Uani 1 1 d . . .
H12 H 0.2421 0.5267 0.2740 0.067 Uiso 1 1 calc R . .
C13 C 0.1264(5) 0.4913(3) 0.3351(2) 0.0589(13) Uani 1 1 d . . .
H13 H 0.0541 0.4881 0.2989 0.071 Uiso 1 1 calc R . .
C14 C 0.1195(4) 0.4727(3) 0.4024(2) 0.0531(12) Uani 1 1 d . . .
H14 H 0.0427 0.4574 0.4119 0.064 Uiso 1 1 calc R . .
C15 C 0.2248(4) 0.4763(3) 0.4563(2) 0.0419(10) Uani 1 1 d . . .
C16 C 0.0494(4) 0.3209(3) 0.4835(2) 0.0444(10) Uani 1 1 d . . .
C17 C -0.0725(4) 0.3197(3) 0.4628(3) 0.0602(13) Uani 1 1 d . . .
H17 H -0.0953 0.3659 0.4874 0.072 Uiso 1 1 calc R . .
C18 C -0.1612(5) 0.2518(4) 0.4066(3) 0.0656(14) Uani 1 1 d . . .
H18 H -0.2429 0.2533 0.3935 0.079 Uiso 1 1 calc R . .
C19 C -0.1337(5) 0.1819(4) 0.3692(3) 0.0647(14) Uani 1 1 d . . .
C20 C -0.0108(6) 0.1843(4) 0.3901(3) 0.0802(18) Uani 1 1 d . . .
H20 H 0.0128 0.1384 0.3660 0.096 Uiso 1 1 calc R . .
C21 C 0.0778(5) 0.2536(4) 0.4461(3) 0.0647(14) Uani 1 1 d . . .
H21 H 0.1603 0.2537 0.4583 0.078 Uiso 1 1 calc R . .
C22 C -0.2347(6) 0.1068(4) 0.3088(4) 0.0861(19) Uani 1 1 d . . .
C23 C -0.2997(12) 0.1438(7) 0.2532(6) 0.182(5) Uani 1 1 d U . .
H23A H -0.2409 0.1814 0.2341 0.273 Uiso 1 1 calc R . .
H23B H -0.3432 0.1794 0.2756 0.273 Uiso 1 1 calc R . .
H23C H -0.3585 0.0955 0.2128 0.273 Uiso 1 1 calc R . .
C24 C -0.1880(10) 0.0404(7) 0.2700(6) 0.160(4) Uani 1 1 d U . .
H24A H -0.2560 -0.0034 0.2307 0.240 Uiso 1 1 calc R . .
H24B H -0.1510 0.0104 0.3053 0.240 Uiso 1 1 calc R . .
H24C H -0.1266 0.0709 0.2486 0.240 Uiso 1 1 calc R . .
C25 C -0.3219(10) 0.0530(7) 0.3449(6) 0.167(5) Uani 1 1 d U . .
H25A H -0.3678 0.0894 0.3635 0.251 Uiso 1 1 calc R . .
H25B H -0.2744 0.0354 0.3859 0.251 Uiso 1 1 calc R . .
H25C H -0.3789 -0.0001 0.3084 0.251 Uiso 1 1 calc R . .
C26 C 0.1619(4) 0.3754(3) 0.6214(2) 0.0436(10) Uani 1 1 d . . .
C27 C 0.2701(4) 0.3680(3) 0.6626(3) 0.0533(12) Uani 1 1 d . . .
H27 H 0.3372 0.3748 0.6427 0.064 Uiso 1 1 calc R . .
C28 C 0.2834(4) 0.3507(4) 0.7325(3) 0.0598(13) Uani 1 1 d . . .
H28 H 0.3595 0.3463 0.7590 0.072 Uiso 1 1 calc R . .
C29 C 0.1877(4) 0.3395(3) 0.7648(3) 0.0514(11) Uani 1 1 d . . .
C30 C 0.0787(5) 0.3453(4) 0.7227(3) 0.0636(14) Uani 1 1 d . . .
H30 H 0.0110 0.3374 0.7421 0.076 Uiso 1 1 calc R . .
C31 C 0.0654(4) 0.3624(4) 0.6530(3) 0.0576(12) Uani 1 1 d . . .
H31 H -0.0112 0.3653 0.6260 0.069 Uiso 1 1 calc R . .
C32 C 0.2089(6) 0.3230(5) 0.8441(3) 0.0779(17) Uani 1 1 d . . .
C33 C 0.3034(7) 0.4110(7) 0.9001(4) 0.115(3) Uani 1 1 d U . .
H33A H 0.2729 0.4611 0.8939 0.173 Uiso 1 1 calc R . .
H33B H 0.3827 0.4219 0.8901 0.173 Uiso 1 1 calc R . .
H33C H 0.3130 0.4040 0.9507 0.173 Uiso 1 1 calc R . .
C34 C 0.0907(6) 0.3048(5) 0.8673(3) 0.0881(19) Uani 1 1 d U . .
H34A H 0.1083 0.2964 0.9177 0.132 Uiso 1 1 calc R . .
H34B H 0.0295 0.2511 0.8338 0.132 Uiso 1 1 calc R . .
H34C H 0.0593 0.3552 0.8653 0.132 Uiso 1 1 calc R . .
C35 C 0.2574(10) 0.2438(7) 0.8464(5) 0.155(3) Uani 1 1 d U . .
H35A H 0.3336 0.2560 0.8327 0.232 Uiso 1 1 calc R . .
H35B H 0.1966 0.1908 0.8117 0.232 Uiso 1 1 calc R . .
H35C H 0.2731 0.2339 0.8963 0.232 Uiso 1 1 calc R . .
C36 C 0.3140(3) 0.7358(3) 0.1281(2) 0.0373(9) Uani 1 1 d . . .
C37 C 0.2726(3) 0.6553(3) 0.0802(2) 0.0360(9) Uani 1 1 d . . .
C38 C 0.2296(4) 0.6416(3) -0.0022(2) 0.0389(9) Uani 1 1 d . . .
C39 C 0.2951(4) 0.6915(3) -0.0415(2) 0.0521(12) Uani 1 1 d . . .
H39 H 0.3666 0.7399 -0.0156 0.063 Uiso 1 1 calc R . .
C40 C 0.2569(5) 0.6709(4) -0.1174(3) 0.0694(16) Uani 1 1 d . . .
H40 H 0.3028 0.7044 -0.1435 0.083 Uiso 1 1 calc R . .
C41 C 0.1512(5) 0.6012(4) -0.1559(3) 0.0670(15) Uani 1 1 d . . .
H41 H 0.1255 0.5873 -0.2083 0.080 Uiso 1 1 calc R . .
C42 C 0.0825(4) 0.5513(3) -0.1181(2) 0.0528(12) Uani 1 1 d . . .
H42 H 0.0097 0.5045 -0.1449 0.063 Uiso 1 1 calc R . .
C43 C 0.1208(4) 0.5703(3) -0.0411(2) 0.0365(9) Uani 1 1 d . . .
C44 C 0.0613(4) 0.5147(2) 0.0046(2) 0.0348(9) Uani 1 1 d . . .
C45 C 0.1569(3) 0.4965(3) 0.0621(2) 0.0353(9) Uani 1 1 d . . .
C46 C 0.1476(4) 0.4116(3) 0.0746(2) 0.0482(11) Uani 1 1 d . . .
H46 H 0.0754 0.3635 0.0495 0.058 Uiso 1 1 calc R . .
C47 C 0.2447(5) 0.3980(3) 0.1241(3) 0.0569(12) Uani 1 1 d . . .
H47 H 0.2385 0.3401 0.1314 0.068 Uiso 1 1 calc R . .
C48 C 0.3494(5) 0.4674(3) 0.1626(3) 0.0580(13) Uani 1 1 d . . .
H48 H 0.4145 0.4573 0.1962 0.070 Uiso 1 1 calc R . .
C49 C 0.3589(4) 0.5518(3) 0.1519(2) 0.0483(11) Uani 1 1 d . . .
H49 H 0.4304 0.5995 0.1792 0.058 Uiso 1 1 calc R . .
C50 C 0.2637(3) 0.5683(3) 0.1008(2) 0.0374(9) Uani 1 1 d . . .
C51 C 0.3081(4) 0.8199(3) 0.1032(2) 0.0420(10) Uani 1 1 d . . .
C52 C 0.1964(4) 0.8312(3) 0.0704(3) 0.0561(12) Uani 1 1 d . . .
H52 H 0.1228 0.7843 0.0612 0.067 Uiso 1 1 calc R . .
C53 C 0.1916(5) 0.9098(3) 0.0511(3) 0.0645(14) Uani 1 1 d . . .
H53 H 0.1137 0.9151 0.0295 0.077 Uiso 1 1 calc R . .
C54 C 0.2946(5) 0.9814(3) 0.0616(3) 0.0550(12) Uani 1 1 d . A .
C55 C 0.4053(5) 0.9696(3) 0.0939(3) 0.0727(17) Uani 1 1 d . . .
H55 H 0.4787 1.0161 0.1017 0.087 Uiso 1 1 calc R . .
C56 C 0.4129(5) 0.8924(3) 0.1154(3) 0.0687(16) Uani 1 1 d . . .
H56 H 0.4908 0.8885 0.1390 0.082 Uiso 1 1 calc R . .
C57 C 0.2889(5) 1.0677(4) 0.0382(3) 0.0768(17) Uani 1 1 d D . .
C61 C 0.3556(3) 0.7480(3) 0.2106(2) 0.0363(9) Uani 1 1 d . . .
C62 C 0.2725(4) 0.7257(3) 0.2489(2) 0.0532(12) Uani 1 1 d . . .
H62 H 0.1881 0.7005 0.2227 0.064 Uiso 1 1 calc R . .
C63 C 0.3095(4) 0.7393(4) 0.3258(3) 0.0589(13) Uani 1 1 d . . .
H63 H 0.2494 0.7228 0.3504 0.071 Uiso 1 1 calc R . .
C64 C 0.4322(4) 0.7765(3) 0.3672(2) 0.0427(10) Uani 1 1 d . . .
C65 C 0.5150(4) 0.7983(4) 0.3279(3) 0.0594(13) Uani 1 1 d . . .
H65 H 0.5995 0.8229 0.3540 0.071 Uiso 1 1 calc R . .
C66 C 0.4791(4) 0.7854(3) 0.2515(2) 0.0549(12) Uani 1 1 d . . .
H66 H 0.5390 0.8022 0.2268 0.066 Uiso 1 1 calc R . .
C67 C 0.4766(5) 0.7960(3) 0.4526(2) 0.0590(13) Uani 1 1 d . . .
C68 C 0.5152(9) 0.8968(4) 0.4818(3) 0.116(3) Uani 1 1 d . . .
H68A H 0.5925 0.9244 0.4725 0.174 Uiso 1 1 calc R . .
H68B H 0.5258 0.9106 0.5349 0.174 Uiso 1 1 calc R . .
H68C H 0.4519 0.9196 0.4567 0.174 Uiso 1 1 calc R . .
C69 C 0.5823(6) 0.7583(4) 0.4777(3) 0.0771(17) Uani 1 1 d . . .
H69A H 0.6521 0.7882 0.4621 0.116 Uiso 1 1 calc R . .
H69B H 0.5555 0.6946 0.4555 0.116 Uiso 1 1 calc R . .
H69C H 0.6067 0.7683 0.5315 0.116 Uiso 1 1 calc R . .
C70 C 0.3731(6) 0.7506(5) 0.4844(3) 0.0848(18) Uani 1 1 d . . .
H70A H 0.4079 0.7537 0.5367 0.127 Uiso 1 1 calc R . .
H70B H 0.3351 0.6884 0.4574 0.127 Uiso 1 1 calc R . .
H70C H 0.3112 0.7812 0.4789 0.127 Uiso 1 1 calc R . .

loop_
_atom_site_aniso_label
_atom_site_aniso_U_11
_atom_site_aniso_U_22
_atom_site_aniso_U_33
_atom_site_aniso_U_23
_atom_site_aniso_U_13
_atom_site_aniso_U_12
C58 0.144(11) 0.078(7) 0.176(13) 0.049(8) 0.056(9) 0.052(7)
C59 0.132(10) 0.071(7) 0.207(14) 0.082(8) 0.045(10) 0.013(7)
C60 0.210(15) 0.112(10) 0.129(11) 0.071(9) 0.016(10) 0.038(10)
C1S 0.188(12) 0.136(9) 0.271(17) -0.009(10) 0.126(12) 0.023(8)
C2S 0.41(2) 0.158(11) 0.302(19) 0.034(11) 0.245(17) 0.133(14)
C3S 0.169(16) 0.154(15) 0.83(7) 0.05(3) -0.02(3) 0.008(12)
Cl1 0.227(4) 0.187(3) 0.220(4) 0.043(3) 0.063(3) 0.047(3)
Cl2 0.146(3) 0.494(10) 0.205(4) 0.052(5) 0.050(3) 0.067(4)
Cl3 0.282(5) 0.234(5) 0.167(3) 0.024(3) 0.009(3) 0.026(4)
Cl4 0.288(7) 0.346(9) 0.476(11) -0.092(8) 0.219(8) -0.042(6)
Cl5 0.202(5) 0.269(6) 0.479(11) 0.157(7) -0.003(6) 0.044(4)
Cl6 0.193(5) 0.78(2) 0.417(12) 0.273(13) 0.079(6) 0.049(9)
C1 0.037(2) 0.059(3) 0.037(2) 0.0135(19) 0.0108(18) 0.013(2)
C2 0.040(2) 0.048(2) 0.029(2) 0.0067(17) 0.0039(17) 0.0119(19)
C3 0.049(2) 0.041(2) 0.0252(19) 0.0082(16) 0.0070(17) 0.0101(19)
C4 0.067(3) 0.069(3) 0.037(2) 0.010(2) 0.023(2) 0.022(3)
C5 0.086(4) 0.065(3) 0.033(2) -0.008(2) 0.020(2) 0.019(3)
C6 0.077(3) 0.049(3) 0.033(2) -0.003(2) -0.001(2) 0.007(2)
C7 0.058(3) 0.039(2) 0.031(2) 0.0057(17) 0.0047(19) 0.005(2)
C8 0.048(2) 0.035(2) 0.0215(18) 0.0079(15) 0.0032(16) 0.0106(17)
C9 0.039(2) 0.0311(19) 0.0208(17) 0.0073(15) 0.0023(15) 0.0006(16)
C10 0.047(2) 0.035(2) 0.0210(18) 0.0052(15) 0.0022(16) 0.0053(18)
C11 0.059(3) 0.045(2) 0.029(2) 0.0106(18) 0.0069(19) 0.012(2)
C12 0.073(3) 0.066(3) 0.024(2) 0.015(2) 0.004(2) 0.020(3)
C13 0.067(3) 0.068(3) 0.029(2) 0.007(2) -0.009(2) 0.024(3)
C14 0.047(3) 0.061(3) 0.042(2) 0.008(2) 0.002(2) 0.014(2)
C15 0.044(2) 0.041(2) 0.031(2) 0.0067(17) 0.0046(18) 0.0050(18)
C16 0.044(2) 0.050(2) 0.037(2) 0.0142(19) 0.0129(18) 0.009(2)
C17 0.043(3) 0.064(3) 0.059(3) -0.007(2) 0.011(2) 0.007(2)
C18 0.043(3) 0.080(4) 0.055(3) 0.002(3) 0.006(2) 0.002(2)
C19 0.064(3) 0.062(3) 0.050(3) 0.010(2) 0.005(2) 0.002(3)
C20 0.086(4) 0.074(4) 0.063(3) -0.011(3) -0.003(3) 0.036(3)
C21 0.057(3) 0.076(3) 0.054(3) 0.005(3) 0.002(2) 0.027(3)
C22 0.082(4) 0.076(4) 0.067(4) -0.002(3) -0.006(3) 0.006(3)
C23 0.194(10) 0.139(8) 0.126(7) -0.005(6) -0.072(7) 0.037(7)
C24 0.144(8) 0.117(7) 0.141(8) -0.051(6) -0.022(6) 0.019(6)
C25 0.135(7) 0.130(7) 0.148(8) -0.013(6) 0.023(6) -0.061(6)
C26 0.038(2) 0.050(2) 0.041(2) 0.0119(19) 0.0109(18) 0.0086(19)
C27 0.038(2) 0.077(3) 0.047(3) 0.021(2) 0.017(2) 0.014(2)
C28 0.046(3) 0.084(4) 0.055(3) 0.029(3) 0.016(2) 0.019(2)
C29 0.053(3) 0.060(3) 0.050(3) 0.022(2) 0.024(2) 0.019(2)
C30 0.056(3) 0.094(4) 0.060(3) 0.033(3) 0.032(2) 0.034(3)
C31 0.046(2) 0.086(3) 0.052(3) 0.028(2) 0.020(2) 0.026(2)
C32 0.086(4) 0.123(5) 0.060(3) 0.050(3) 0.043(3) 0.054(4)
C33 0.080(4) 0.202(9) 0.051(3) 0.026(4) 0.010(3) 0.033(5)
C34 0.092(4) 0.121(5) 0.061(3) 0.040(3) 0.038(3) 0.025(4)
C35 0.252(9) 0.202(8) 0.140(6) 0.135(6) 0.128(6) 0.167(7)
C36 0.0276(19) 0.041(2) 0.033(2) 0.0091(17) 0.0023(16) -0.0005(16)
C37 0.0250(18) 0.044(2) 0.031(2) 0.0124(17) 0.0057(15) -0.0007(16)
C38 0.035(2) 0.047(2) 0.029(2) 0.0128(17) 0.0080(16) 0.0025(18)
C39 0.049(3) 0.054(3) 0.039(2) 0.012(2) 0.013(2) -0.008(2)
C40 0.067(3) 0.085(4) 0.043(3) 0.027(3) 0.020(2) -0.008(3)
C41 0.069(3) 0.087(4) 0.028(2) 0.015(2) 0.009(2) 0.001(3)
C42 0.052(3) 0.061(3) 0.030(2) 0.007(2) 0.0037(19) 0.000(2)
C43 0.037(2) 0.040(2) 0.0270(19) 0.0085(16) 0.0064(16) 0.0044(17)
C44 0.0376(19) 0.0300(19) 0.0238(18) 0.0024(15) 0.0021(16) -0.0024(16)
C45 0.034(2) 0.039(2) 0.0281(19) 0.0083(16) 0.0103(16) 0.0027(17)
C46 0.051(3) 0.043(2) 0.045(2) 0.0111(19) 0.012(2) 0.007(2)
C47 0.073(3) 0.049(3) 0.059(3) 0.022(2) 0.021(3) 0.027(2)
C48 0.054(3) 0.068(3) 0.055(3) 0.023(2) 0.006(2) 0.028(2)
C49 0.039(2) 0.059(3) 0.043(2) 0.015(2) 0.0074(19) 0.012(2)
C50 0.032(2) 0.049(2) 0.0275(19) 0.0097(17) 0.0074(16) 0.0063(17)
C51 0.044(2) 0.042(2) 0.031(2) 0.0084(17) 0.0080(18) 0.0023(18)
C52 0.040(2) 0.057(3) 0.065(3) 0.026(2) 0.009(2) 0.001(2)
C53 0.048(3) 0.063(3) 0.083(4) 0.035(3) 0.014(3) 0.012(2)
C54 0.063(3) 0.050(3) 0.045(3) 0.015(2) 0.010(2) 0.010(2)
C55 0.062(3) 0.044(3) 0.082(4) 0.026(3) -0.010(3) -0.012(2)
C56 0.044(3) 0.055(3) 0.076(4) 0.027(3) -0.016(2) -0.013(2)
C57 0.093(4) 0.054(3) 0.082(4) 0.029(3) 0.019(3) 0.019(3)
C61 0.034(2) 0.036(2) 0.033(2) 0.0124(16) 0.0070(16) 0.0024(16)
C62 0.041(2) 0.070(3) 0.039(2) 0.020(2) 0.0060(19) 0.002(2)
C63 0.052(3) 0.082(3) 0.048(3) 0.025(2) 0.022(2) 0.017(2)
C64 0.055(3) 0.033(2) 0.036(2) 0.0066(17) 0.0107(19) 0.0111(19)
C65 0.044(3) 0.073(3) 0.037(2) 0.011(2) -0.005(2) -0.003(2)
C66 0.035(2) 0.075(3) 0.041(2) 0.013(2) 0.0070(19) -0.001(2)
C67 0.089(4) 0.055(3) 0.032(2) 0.010(2) 0.011(2) 0.028(3)
C68 0.212(9) 0.054(3) 0.050(3) -0.013(3) 0.008(4) 0.032(4)
C69 0.083(4) 0.098(4) 0.045(3) 0.026(3) 0.003(3) 0.028(3)
C70 0.117(5) 0.109(5) 0.046(3) 0.026(3) 0.038(3) 0.047(4)

loop_
_atom_type_symbol
_atom_type_description
_atom_type_scat_dispersion_real
_atom_type_scat_dispersion_imag
_atom_type_scat_source
C C 0.0033 0.0016 'International Tables Vol C Tables 4.2.6.8 and 6.1.1.4'
H H 0.0000 0.0000 'International Tables Vol C Tables 4.2.6.8 and 6.1.1.4'
Cl Cl 0.1484 0.1585 'International Tables Vol C Tables 4.2.6.8 and 6.1.1.4'

loop_
_geom_angle_atom_site_label_1
_geom_angle_atom_site_label_2
_geom_angle_atom_site_label_3
_geom_angle
_geom_angle_site_symmetry_1
Cl1 C1S Cl2 107.9(6) .
Cl3 C2S Cl4 107.9(6) .
Cl6 C3S Cl5 104.5(8) .
C2 C1 C26 122.2(4) .
C2 C1 C16 122.1(4) .
C26 C1 C16 115.4(4) .
C1 C2 C3 124.9(4) .
C1 C2 C15 124.0(4) .
C3 C2 C15 111.0(3) .
C8 C3 C4 118.7(4) .
C8 C3 C2 118.1(3) .
C4 C3 C2 123.1(4) .
C5 C4 C3 120.9(5) .
C4 C5 C6 120.3(4) .
C5 C6 C7 120.5(4) .
C6 C7 C8 120.0(4) .
C3 C8 C7 119.6(4) .
C3 C8 C9 117.1(3) .
C7 C8 C9 123.2(4) .
C9 C9 C8 125.3(4) 2_666
C9 C9 C10 123.4(4) 2_666
C8 C9 C10 111.3(3) .
C11 C10 C15 119.6(4) .
C11 C10 C9 122.9(4) .
C15 C10 C9 117.1(3) .
C12 C11 C10 120.2(4) .
C13 C12 C11 120.0(4) .
C14 C13 C12 120.5(4) .
C13 C14 C15 120.7(5) .
C14 C15 C10 118.9(4) .
C14 C15 C2 123.7(4) .
C10 C15 C2 117.2(3) .
C21 C16 C17 117.3(4) .
C21 C16 C1 120.2(4) .
C17 C16 C1 122.5(4) .
C18 C17 C16 121.0(5) .
C19 C18 C17 122.1(5) .
C18 C19 C20 116.2(5) .
C18 C19 C22 120.7(5) .
C20 C19 C22 123.2(6) .
C19 C20 C21 121.1(5) .
C16 C21 C20 122.3(5) .
C23 C22 C24 107.9(8) .
C23 C22 C25 111.5(9) .
C24 C22 C25 104.8(8) .
C23 C22 C19 110.0(6) .
C24 C22 C19 113.8(6) .
C25 C22 C19 108.8(6) .
C27 C26 C31 116.3(4) .
C27 C26 C1 121.3(4) .
C31 C26 C1 122.3(4) .
C26 C27 C28 121.8(4) .
C27 C28 C29 121.9(4) .
C30 C29 C28 116.0(4) .
C30 C29 C32 124.3(4) .
C28 C29 C32 119.7(4) .
C29 C30 C31 122.1(4) .
C30 C31 C26 121.9(4) .
C35 C32 C34 109.5(6) .
C35 C32 C29 108.9(5) .
C34 C32 C29 112.0(5) .
C35 C32 C33 111.7(7) .
C34 C32 C33 106.8(5) .
C29 C32 C33 107.9(5) .
C37 C36 C61 123.0(4) .
C37 C36 C51 122.3(3) .
C61 C36 C51 114.3(3) .
C36 C37 C50 125.7(3) .
C36 C37 C38 123.8(4) .
C50 C37 C38 110.5(3) .
C39 C38 C43 119.7(4) .
C39 C38 C37 123.2(3) .
C43 C38 C37 117.0(3) .
C40 C39 C38 120.6(4) .
C39 C40 C41 120.3(4) .
C40 C41 C42 120.5(4) .
C43 C42 C41 120.2(4) .
C42 C43 C38 118.8(4) .
C42 C43 C44 124.3(3) .
C38 C43 C44 116.6(3) .
C44 C44 C45 124.6(4) 2_565
C44 C44 C43 125.1(4) 2_565
C45 C44 C43 110.3(3) .
C46 C45 C50 119.8(4) .
C46 C45 C44 123.0(3) .
C50 C45 C44 117.1(3) .
C47 C46 C45 120.0(4) .
C48 C47 C46 121.0(4) .
C47 C48 C49 119.7(4) .
C48 C49 C50 121.2(4) .
C45 C50 C49 118.3(4) .
C45 C50 C37 117.2(3) .
C49 C50 C37 124.3(3) .
C52 C51 C56 116.2(4) .
C52 C51 C36 121.3(4) .
C56 C51 C36 122.4(4) .
C53 C52 C51 120.9(4) .
C52 C53 C54 123.5(5) .
C55 C54 C53 115.3(5) .
C55 C54 C57 121.4(4) .
C53 C54 C57 123.3(5) .
C56 C55 C54 122.5(5) .
C55 C56 C51 121.5(5) .
C58X C57 C59 128.9(9) .
C58X C57 C58 42.3(7) .
C59 C57 C58 109.9(6) .
C58X C57 C60 65.6(7) .
C59 C57 C60 109.7(6) .
C58 C57 C60 107.6(6) .
C58X C57 C60X 109.8(7) .
C59 C57 C60X 61.0(7) .
C58 C57 C60X 139.9(9) .
C60 C57 C60X 52.0(7) .
C58X C57 C54 115.9(8) .
C59 C57 C54 114.2(6) .
C58 C57 C54 109.6(6) .
C60 C57 C54 105.5(7) .
C60X C57 C54 109.3(8) .
C58X C57 C59X 108.7(7) .
C59 C57 C59X 45.7(7) .
C58 C57 C59X 71.2(7) .
C60 C57 C59X 146.1(10) .
C60X C57 C59X 106.2(7) .
C54 C57 C59X 106.6(9) .
C62 C61 C66 117.3(4) .
C62 C61 C36 120.8(3) .
C66 C61 C36 121.8(4) .
C61 C62 C63 121.5(4) .
C64 C63 C62 121.7(4) .
C65 C64 C63 116.2(4) .
C65 C64 C67 120.4(4) .
C63 C64 C67 123.4(4) .
C64 C65 C66 122.5(4) .
C65 C66 C61 120.7(4) .
C68 C67 C69 112.1(5) .
C68 C67 C64 107.3(4) .
C69 C67 C64 110.2(4) .
C68 C67 C70 109.2(5) .
C69 C67 C70 106.5(5) .
C64 C67 C70 111.6(4) .

loop_
_geom_bond_atom_site_label_1
_geom_bond_atom_site_label_2
_geom_bond_distance
_geom_bond_site_symmetry_2
C58X C57 1.476(11) .
C59X C57 1.542(11) .
C60X C57 1.522(11) .
C58 C57 1.514(10) .
C59 C57 1.483(9) .
C60 C57 1.517(10) .
C1S Cl1 1.720(8) .
C1S Cl2 1.749(9) .
C2S Cl3 1.720(8) .
C2S Cl4 1.762(9) .
C3S Cl6 1.720(10) .
C3S Cl5 1.735(9) .
C1 C2 1.344(6) .
C1 C26 1.493(6) .
C1 C16 1.503(6) .
C2 C3 1.484(5) .
C2 C15 1.496(6) .
C3 C8 1.395(6) .
C3 C4 1.408(6) .
C4 C5 1.368(7) .
C5 C6 1.368(8) .
C6 C7 1.386(7) .
C7 C8 1.398(5) .
C8 C9 1.484(5) .
C9 C9 1.357(8) 2_666
C9 C10 1.496(5) .
C10 C11 1.396(6) .
C10 C15 1.403(6) .
C11 C12 1.377(6) .
C12 C13 1.377(7) .
C13 C14 1.376(7) .
C14 C15 1.386(6) .
C16 C21 1.350(7) .
C16 C17 1.385(7) .
C17 C18 1.382(7) .
C18 C19 1.377(8) .
C19 C20 1.390(8) .
C19 C22 1.526(7) .
C20 C21 1.390(7) .
C22 C23 1.449(12) .
C22 C24 1.487(12) .
C22 C25 1.522(12) .
C26 C27 1.370(6) .
C26 C31 1.388(6) .
C27 C28 1.383(7) .
C28 C29 1.390(7) .
C29 C30 1.373(7) .
C29 C32 1.545(7) .
C30 C31 1.378(7) .
C32 C35 1.516(10) .
C32 C34 1.525(8) .
C32 C33 1.573(10) .
C36 C37 1.342(6) .
C36 C61 1.493(5) .
C36 C51 1.503(6) .
C37 C50 1.482(6) .
C37 C38 1.490(5) .
C38 C39 1.388(6) .
C38 C43 1.410(5) .
C39 C40 1.364(7) .
C40 C41 1.376(7) .
C41 C42 1.386(7) .
C42 C43 1.386(6) .
C43 C44 1.495(5) .
C44 C44 1.350(8) 2_565
C44 C45 1.493(6) .
C45 C46 1.391(6) .
C45 C50 1.401(5) .
C46 C47 1.384(7) .
C47 C48 1.369(7) .
C48 C49 1.370(7) .
C49 C50 1.409(6) .
C51 C52 1.381(6) .
C51 C56 1.391(6) .
C52 C53 1.371(7) .
C53 C54 1.376(7) .
C54 C55 1.374(7) .
C54 C57 1.522(7) .
C55 C56 1.373(7) .
C61 C62 1.360(6) .
C61 C66 1.387(6) .
C62 C63 1.387(6) .
C63 C64 1.382(6) .
C64 C65 1.370(7) .
C64 C67 1.538(6) .
C65 C66 1.380(6) .
C67 C68 1.519(8) .
C67 C69 1.524(8) .
C67 C70 1.547(8) .
